data_2205276
loop_
_publ_author_name
'Yu, Pen-Shao'
'Thomas, Gareth D.'
'Blackman, Allan G.'
'Tan, Eng Wui'

_publ_section_title
;
 <i>trans</i>-3-Bromo-2-chloroindan-1-one
;
_journal_issue 3
_journal_name_full 'Acta Crystallographica Section E'
_journal_page_first o651
_journal_page_last o652
_journal_paper_doi 10.1107/S1600536805004150
_journal_volume 61
_journal_year 2005
_chemical_formula_iupac 'C9 H6 Br Cl O'
_chemical_formula_moiety 'C9 H6 Br Cl O'
_chemical_formula_sum 'C9 H6 Br Cl O'
_chemical_formula_weight 245.5
_chemical_name_systematic
;
3-bromo-2-chloroindan-1-one
;
_space_group_IT_number 14
_symmetry_cell_setting monoclinic
_symmetry_space_group_name_Hall '-P 2yn'
_symmetry_space_group_name_H-M 'P 1 21/n 1'
_atom_sites_solution_hydrogens geom
_atom_sites_solution_primary direct
_atom_sites_solution_secondary difmap
_cell_angle_alpha 90.000
_cell_angle_beta 94.106(2)
_cell_angle_gamma 90.000
_cell_formula_units_Z 4
_cell_length_a 7.8360(10)
_cell_length_b 8.2280(10)
_cell_length_c 14.046(2)
_cell_measurement_reflns_used 3310
_cell_measurement_temperature 158(2)
_cell_measurement_theta_max 26.35
_cell_measurement_theta_min 2.48
_cell_volume 903.3(2)
_computing_cell_refinement SMART
_computing_data_collection 'SMART (Bruker, 1997)'
_computing_data_reduction SAINT
_computing_molecular_graphics 'WinGX (Farrugia, 1999)'
_computing_publication_material WinGX
_computing_structure_refinement 'SHELXL97 (Sheldrick, 1997)'
_computing_structure_solution 'SIR97 (Altomare et al., 1997)'
_diffrn_ambient_temperature 158(2)
_diffrn_measured_fraction_theta_full 0.989
_diffrn_measured_fraction_theta_max 0.967
_diffrn_measurement_device_type 'Bruker SMART CCD area-detector'
_diffrn_measurement_method '\f and \w'
_diffrn_radiation_monochromator graphite
_diffrn_radiation_type MoK\a
_diffrn_radiation_wavelength 0.71069
_diffrn_reflns_av_R_equivalents 0.0175
_diffrn_reflns_limit_h_max 9
_diffrn_reflns_limit_h_min -4
_diffrn_reflns_limit_k_max 10
_diffrn_reflns_limit_k_min -9
_diffrn_reflns_limit_l_max 17
_diffrn_reflns_limit_l_min -17
_diffrn_reflns_number 4202
_diffrn_reflns_theta_full 25
_diffrn_reflns_theta_max 26.34
_diffrn_reflns_theta_min 2.87
_diffrn_standards_decay_% 0
_diffrn_standards_number 0
_exptl_absorpt_coefficient_mu 4.79
_exptl_absorpt_correction_T_max 0.116
_exptl_absorpt_correction_T_min 0.074
_exptl_absorpt_correction_type multi-scan
_exptl_absorpt_process_details '(SADABS; Bruker, 1997)'
_exptl_crystal_colour colourless
_exptl_crystal_density_diffrn 1.805
_exptl_crystal_density_meas ?
_exptl_crystal_density_method .
_exptl_crystal_description block
_exptl_crystal_F_000 480
_exptl_crystal_size_max 0.45
_exptl_crystal_size_mid 0.45
_exptl_crystal_size_min 0.45
_refine_diff_density_max 1.315
_refine_diff_density_min -0.863
_refine_ls_extinction_method none
_refine_ls_goodness_of_fit_ref 1.132
_refine_ls_hydrogen_treatment constr
_refine_ls_matrix_type full
_refine_ls_number_parameters 109
_refine_ls_number_reflns 1784
_refine_ls_number_restraints 0
_refine_ls_restrained_S_all 1.132
_refine_ls_R_factor_all 0.0378
_refine_ls_R_factor_gt 0.0349
_refine_ls_shift/su_max 0
_refine_ls_shift/su_mean 0
_refine_ls_structure_factor_coef Fsqd
_refine_ls_weighting_details 'calc w = 1/[\s^2^(Fo^2^)+(0.0623P)^2^+0.531P] where P = (Fo^2^+2Fc^2^)/3'
_refine_ls_weighting_scheme calc
_refine_ls_wR_factor_gt 0.0918
_refine_ls_wR_factor_ref 0.0937
_reflns_number_gt 1642
_reflns_number_total 1784
_reflns_threshold_expression I>2\s(I)
_cod_data_source_file hg6134.cif
_cod_data_source_block I
_cod_original_sg_symbol_Hall -P2yn
_cod_original_sg_symbol_H-M 'P 21/n'
_cod_database_code 2205276
_cod_database_fobs_code 2205276

loop_
_symmetry_equiv_pos_as_xyz
'x, y, z'
'-x+1/2, y+1/2, -z+1/2'
'-x, -y, -z'
'x-1/2, -y-1/2, z-1/2'

loop_
_atom_site_label
_atom_site_fract_x
_atom_site_fract_y
_atom_site_fract_z
_atom_site_U_iso_or_equiv
_atom_site_adp_type
_atom_site_calc_flag
_atom_site_refinement_flags
_atom_site_occupancy
_atom_site_type_symbol
Br1 0.46699(4) 0.11283(3) 0.20332(2) 0.02764(15) Uani d . 1 Br
Cl1 0.55582(11) 0.46652(9) 0.38690(5) 0.0349(2) Uani d . 1 Cl
O1 0.5657(3) 0.7489(2) 0.23789(16) 0.0352(5) Uani d . 1 O
C5 0.2335(4) 0.3587(4) 0.0475(2) 0.0269(6) Uani d . 1 C
H5 0.1953 0.2491 0.0478 0.032 Uiso calc R 1 H
C6 0.3368(4) 0.4230(4) 0.1241(2) 0.0214(5) Uani d . 1 C
C1 0.3951(4) 0.5839(3) 0.1223(2) 0.0216(6) Uani d . 1 C
C2 0.3484(4) 0.6881(4) 0.0449(2) 0.0272(6) Uani d . 1 C
H2 0.3863 0.7977 0.0445 0.033 Uiso calc R 1 H
C4 0.1885(4) 0.4623(4) -0.0297(2) 0.0302(7) Uani d . 1 C
H4 0.1184 0.4216 -0.0824 0.036 Uiso calc R 1 H
C8 0.5421(4) 0.4513(3) 0.2586(2) 0.0222(6) Uani d . 1 C
H8 0.6527 0.4071 0.2383 0.027 Uiso calc R 1 H
C3 0.2443(4) 0.6242(4) -0.0312(2) 0.0301(7) Uani d . 1 C
H3 0.2111 0.6912 -0.0845 0.036 Uiso calc R 1 H
C7 0.3950(4) 0.3406(3) 0.2181(2) 0.0219(5) Uani d . 1 C
H7 0.2996 0.3444 0.2617 0.026 Uiso calc R 1 H
C9 0.5083(4) 0.6183(3) 0.2097(2) 0.0241(6) Uani d . 1 C

loop_
_atom_site_aniso_label
_atom_site_aniso_U_11
_atom_site_aniso_U_22
_atom_site_aniso_U_33
_atom_site_aniso_U_12
_atom_site_aniso_U_13
_atom_site_aniso_U_23
Br1 0.0378(2) 0.0122(2) 0.0321(2) -0.00050(10) -0.00338(14) -0.00039(10)
Cl1 0.0593(5) 0.0245(4) 0.0193(4) 0.0002(3) -0.0074(3) -0.0008(3)
O1 0.0515(13) 0.0153(11) 0.0365(12) -0.0038(9) -0.0119(10) -0.0007(9)
C5 0.0268(14) 0.0243(14) 0.0289(16) -0.0034(11) -0.0026(12) -0.0031(12)
C6 0.0234(13) 0.0179(13) 0.0228(14) 0.0023(11) 0.0010(10) 0.0010(11)
C1 0.0247(13) 0.0178(13) 0.0222(14) 0.0010(11) 0.0000(11) -0.0009(11)
C2 0.0327(15) 0.0214(15) 0.0274(15) 0.0042(12) 0.0020(11) 0.0055(12)
C4 0.0291(14) 0.0365(18) 0.0242(15) 0.0030(13) -0.0039(11) -0.0036(13)
C8 0.0322(14) 0.0158(13) 0.0178(13) 0.0017(11) -0.0038(11) -0.0021(11)
C3 0.0350(16) 0.0338(18) 0.0214(15) 0.0090(12) 0.0003(12) 0.0060(12)
C7 0.0286(14) 0.0135(12) 0.0231(14) 0.0000(11) -0.0005(11) 0.0004(11)
C9 0.0298(14) 0.0158(15) 0.0260(16) 0.0014(10) -0.0016(11) -0.0001(10)

loop_
_atom_type_symbol
_atom_type_description
_atom_type_scat_dispersion_real
_atom_type_scat_dispersion_imag
_atom_type_scat_source
C C 0.0033 0.0016 'International Tables Vol C Tables 4.2.6.8 and 6.1.1.4'
H H 0 0 'International Tables Vol C Tables 4.2.6.8 and 6.1.1.4'
O O 0.0106 0.006 'International Tables Vol C Tables 4.2.6.8 and 6.1.1.4'
Cl Cl 0.1484 0.1585 'International Tables Vol C Tables 4.2.6.8 and 6.1.1.4'
Br Br -0.2901 2.4595 'International Tables Vol C Tables 4.2.6.8 and 6.1.1.4'

loop_
_geom_angle_atom_site_label_1
_geom_angle_atom_site_label_2
_geom_angle_atom_site_label_3
_geom_angle
C6 C5 C4 117.6(3)
C6 C5 H5 121.2
C4 C5 H5 121.2
C1 C6 C5 120.9(3)
C1 C6 C7 111.0(2)
C5 C6 C7 128.1(3)
C6 C1 C2 121.4(3)
C6 C1 C9 109.9(2)
C2 C1 C9 128.7(3)
C3 C2 C1 117.7(3)
C3 C2 H2 121.2
C1 C2 H2 121.2
C3 C4 C5 121.8(3)
C3 C4 H4 119.1
C5 C4 H4 119.1
C7 C8 C9 105.0(2)
C7 C8 Cl1 113.5(2)
C9 C8 Cl1 112.22(19)
C7 C8 H8 108.6
C9 C8 H8 108.6
Cl1 C8 H8 108.6
C2 C3 C4 120.7(3)
C2 C3 H3 119.7
C4 C3 H3 119.7
C6 C7 C8 103.1(2)
C6 C7 Br1 113.7(2)
C8 C7 Br1 112.79(19)
C6 C7 H7 109
C8 C7 H7 109
Br1 C7 H7 109
O1 C9 C1 128.3(3)
O1 C9 C8 126.1(3)
C1 C9 C8 105.7(2)

loop_
_geom_bond_atom_site_label_1
_geom_bond_atom_site_label_2
_geom_bond_distance
Br1 C7 1.973(3)
Cl1 C8 1.801(3)
O1 C9 1.221(4)
C5 C6 1.403(4)
C5 C4 1.404(5)
C5 H5 0.95
C6 C1 1.402(4)
C6 C7 1.524(4)
C1 C2 1.411(4)
C1 C9 1.489(4)
C2 C3 1.401(4)
C2 H2 0.95
C4 C3 1.403(5)
C4 H4 0.95
C8 C7 1.545(4)
C8 C9 1.551(4)
C8 H8 1
C3 H3 0.95
C7 H7 1

loop_
_geom_torsion_atom_site_label_1
_geom_torsion_atom_site_label_2
_geom_torsion_atom_site_label_3
_geom_torsion_atom_site_label_4
_geom_torsion
C4 C5 C6 C1 -1.2(4)
C4 C5 C6 C7 176.2(3)
C5 C6 C1 C2 1.8(4)
C7 C6 C1 C2 -176.0(3)
C5 C6 C1 C9 -177.3(3)
C7 C6 C1 C9 4.9(3)
C6 C1 C2 C3 -1.3(4)
C9 C1 C2 C3 177.6(3)
C6 C5 C4 C3 0.1(5)
C1 C2 C3 C4 0.3(5)
C5 C4 C3 C2 0.3(5)
C1 C6 C7 C8 -17.7(3)
C5 C6 C7 C8 164.7(3)
C1 C6 C7 Br1 -140.1(2)
C5 C6 C7 Br1 42.3(4)
C9 C8 C7 C6 22.7(3)
Cl1 C8 C7 C6 145.7(2)
C9 C8 C7 Br1 145.71(19)
Cl1 C8 C7 Br1 -91.3(2)
C6 C1 C9 O1 -170.6(3)
C2 C1 C9 O1 10.3(5)
C6 C1 C9 C8 10.1(3)
C2 C1 C9 C8 -168.9(3)
C7 C8 C9 O1 160.1(3)
Cl1 C8 C9 O1 36.3(4)
C7 C8 C9 C1 -20.6(3)
Cl1 C8 C9 C1 -144.4(2)
